data_4002651
loop_
_publ_author_name
'Sartor, Michael'
'Stein, Timo'
'Hoffmann, Frank'
'Fr\"oba, Michael'

_publ_section_title
;
 A New Set of Isoreticular, Homochiral Metal--Organic Frameworks with ucp
 Topology
;
_journal_issue 2
_journal_name_full 'Chemistry of Materials'
_journal_page_first 519
_journal_paper_doi 10.1021/acs.chemmater.5b03723
_journal_volume 28
_journal_year 2016
_chemical_absolute_configuration syn
_chemical_formula_sum 'C33 H27 Cu2 N O11'
_chemical_formula_weight 740.63
_chemical_name_common UHM-25-Pro
_chemical_name_systematic
;
 ?
;
_space_group_crystal_system cubic
_space_group_IT_number 207
_space_group_name_Hall 'P 4 2 3'
_space_group_name_H-M_alt 'P 4 3 2'
_symmetry_space_group_name_Hall 'P 4 2 3'
_symmetry_space_group_name_H-M 'P 4 3 2'
_atom_sites_solution_hydrogens 'positions calculated'
_atom_sites_solution_primary direct
_atom_sites_solution_secondary 'difference fourier'
_audit_creation_method SHELXL-2013
_cell_angle_alpha 90
_cell_angle_beta 90
_cell_angle_gamma 90
_cell_formula_units_Z 12
_cell_length_a 29.0261(6)
_cell_length_b 29.0261(6)
_cell_length_c 29.0261(6)
_cell_measurement_reflns_used 28782
_cell_measurement_temperature 100(2)
_cell_measurement_theta_max 47.868
_cell_measurement_theta_min 4.541
_cell_volume 24454.9(9)
_computing_cell_refinement
;
CrysAlisPro, Agilent Technologies,
Version 1.171.36.32 (release 02-08-2013 CrysAlis171 .NET)
(compiled Aug  2 2013,16:46:58)
;
_computing_data_collection
;
CrysAlisPro, Agilent Technologies,
Version 1.171.36.32 (release 02-08-2013 CrysAlis171 .NET)
(compiled Aug  2 2013,16:46:58)
;
_computing_data_reduction
;
CrysAlisPro, Agilent Technologies,
Version 1.171.36.32 (release 02-08-2013 CrysAlis171 .NET)
(compiled Aug  2 2013,16:46:58)
;
_computing_publication_material SHELXTL
_computing_structure_refinement 'SHELXL-2013 (Sheldrick, 2013)'
_computing_structure_solution SHELXS
_diffrn_ambient_temperature 100(2)
_diffrn_detector_area_resol_mean 10.4127
_diffrn_measured_fraction_theta_full 0.466
_diffrn_measured_fraction_theta_max 0.998
_diffrn_measurement_device_type 'SuperNova, Dual, Cu at zero, Atlas'
_diffrn_measurement_method '\w scans'
_diffrn_radiation_type CuK\a
_diffrn_radiation_wavelength 1.54184
_diffrn_reflns_av_R_equivalents 0.0000
_diffrn_reflns_av_unetI/netI 0.0442
_diffrn_reflns_Laue_measured_fraction_full 0.466
_diffrn_reflns_Laue_measured_fraction_max 0.998
_diffrn_reflns_limit_h_max 26
_diffrn_reflns_limit_h_min -26
_diffrn_reflns_limit_k_max 26
_diffrn_reflns_limit_k_min -26
_diffrn_reflns_limit_l_max 26
_diffrn_reflns_limit_l_min -26
_diffrn_reflns_number 160315
_diffrn_reflns_point_group_measured_fraction_full 0.448
_diffrn_reflns_point_group_measured_fraction_max 0.999
_diffrn_reflns_theta_full 67.684
_diffrn_reflns_theta_max 44.967
_diffrn_reflns_theta_min 3.405
_diffrn_source 'SuperNova (Cu) X-ray Source'
_exptl_absorpt_coefficient_mu 0.856
_exptl_absorpt_correction_T_max 1.00000
_exptl_absorpt_correction_T_min 0.65827
_exptl_absorpt_correction_type multi-scan
_exptl_absorpt_process_details
;
CrysAlisPro, Agilent Technologies,
Version 1.171.36.32 (release 02-08-2013 CrysAlis171 .NET)
(compiled Aug  2 2013,16:46:58)
Empirical absorption correction using spherical harmonics,
 implemented in SCALE3 ABSPACK scaling algorithm.
;
_exptl_crystal_colour blue
_exptl_crystal_density_diffrn 0.603
_exptl_crystal_description block
_exptl_crystal_F_000 4536
_exptl_crystal_size_max 0.10
_exptl_crystal_size_mid 0.10
_exptl_crystal_size_min 0.09
_platon_squeeze_details
;
The results of the SQUEEZE routine are consistent with 
the presence of 0.5 copper atoms and 76 DMF solvent
molecules per unit cell.
;
_refine_diff_density_max 0.756
_refine_diff_density_min -0.601
_refine_diff_density_rms 0.082
_refine_ls_abs_structure_details
;
 Flack x determined using 617 quotients [(I+)-(I-)]/[(I+)+(I-)]
 (Parsons and Flack (2004), Acta Cryst. A60, s61).
;
_refine_ls_abs_structure_Flack 0.22(12)
_refine_ls_extinction_method none
_refine_ls_goodness_of_fit_ref 1.090
_refine_ls_hydrogen_treatment riding
_refine_ls_matrix_type full
_refine_ls_number_parameters 189
_refine_ls_number_reflns 3326
_refine_ls_number_restraints 38
_refine_ls_restrained_S_all 1.088
_refine_ls_R_factor_all 0.1490
_refine_ls_R_factor_gt 0.1208
_refine_ls_shift/su_max 0.002
_refine_ls_shift/su_mean 0.000
_refine_ls_structure_factor_coef Fsqd
_refine_ls_weighting_details 'w=1/[\s^2^(Fo^2^)+(0.2000P)^2^+25.0000P] where P=(Fo^2^+2Fc^2^)/3'
_refine_ls_weighting_scheme calc
_refine_ls_wR_factor_gt 0.3108
_refine_ls_wR_factor_ref 0.3364
_reflns_Friedel_coverage 0.665
_reflns_Friedel_fraction_full 0.423
_reflns_Friedel_fraction_max 1.000
_reflns_number_gt 2055
_reflns_number_total 3326
_reflns_threshold_expression 'I > 2\s(I)'
_cod_data_source_file cm5b03723_si_005.cif
_cod_data_source_block UHM-25-Pro
_cod_depositor_comments
;Adding full bibliography for 4002650--4002651.cif.

The following automatic conversions were performed:

'_atom_sites_solution_primary' value 'direct methods' was changed to
'direct'.

Automatic conversion script
Id: cif_fix_values 6452 2018-10-05 10:23:21Z andrius 
;
_cod_original_cell_volume 24454.9(15)
_cod_database_code 4002651
_shelx_space_group_comment
;
The symmetry employed for this shelxl refinement is uniquely defined
by the following loop, which should always be used as a source of
symmetry information in preference to the above space-group names.
They are only intended as comments.
;
_shelx_estimated_absorpt_t_min 0.919
_shelx_estimated_absorpt_t_max 0.927
_shelxl_version_number 2013-4

loop_
_space_group_symop_operation_xyz
'x, y, z'
'-x, -y, z'
'-x, y, -z'
'x, -y, -z'
'z, x, y'
'z, -x, -y'
'-z, -x, y'
'-z, x, -y'
'y, z, x'
'-y, z, -x'
'y, -z, -x'
'-y, -z, x'
'y, x, -z'
'-y, -x, -z'
'y, -x, z'
'-y, x, z'
'x, z, -y'
'-x, z, y'
'-x, -z, -y'
'x, -z, y'
'z, y, -x'
'z, -y, x'
'-z, y, x'
'-z, -y, -x'

loop_
_atom_site_label
_atom_site_type_symbol
_atom_site_fract_x
_atom_site_fract_y
_atom_site_fract_z
_atom_site_U_iso_or_equiv
_atom_site_adp_type
_atom_site_occupancy
_atom_site_site_symmetry_order
_atom_site_calc_flag
_atom_site_refinement_flags_posn
_atom_site_refinement_flags_adp
_atom_site_refinement_flags_occupancy
Cu1 Cu 0.30548(8) 0.30548(8) 0.5000 0.1019(15) Uani 1 2 d S T P
Cu2 Cu 0.24011(8) 0.24011(8) 0.5000 0.1030(15) Uani 1 2 d S T P
O1 O 0.2694(5) 0.3304(5) 0.4534(5) 0.114(5) Uani 1 1 d D . .
O2 O 0.2122(7) 0.2764(6) 0.4561(7) 0.165(8) Uani 1 1 d D . .
O3 O 0.2664(4) 0.4524(4) 0.3376(4) 0.075(4) Uani 1 1 d D . .
O4 O 0.2107(4) 0.4501(4) 0.2801(4) 0.073(4) Uani 1 1 d D . .
O5 O 0.3559(4) 0.3559(4) 0.5000 0.134(6) Uani 1 2 d S T P
H5A H 0.3526 0.3738 0.5228 0.4(2) Uiso 0.5 1 d . U P
H5B H 0.3545 0.3719 0.4756 0.4(2) Uiso 0.5 1 d . U P
O6 O 0.1870(4) 0.1870(4) 0.5000 0.123(6) Uani 1 2 d S T P
H6A H 0.1809 0.1790 0.5273 0.4(2) Uiso 0.5 1 d . U P
H6B H 0.1962 0.1638 0.4852 0.4(2) Uiso 0.5 1 d . U P
C1 C 0.2355(5) 0.3083(5) 0.4367(5) 0.059(5) Uani 1 1 d D . .
C2 C 0.2319(5) 0.4359(5) 0.3159(5) 0.069(6) Uani 1 1 d D . .
C3 C 0.2107(4) 0.3311(4) 0.3943(3) 0.078(6) Uani 1 1 d DG . .
C4 C 0.1730(4) 0.3110(3) 0.3727(4) 0.068(5) Uani 1 1 d DG . .
H4 H 0.1613 0.2824 0.3835 0.081 Uiso 1 1 calc R U .
C5 C 0.1524(3) 0.3327(4) 0.3353(4) 0.101(5) Uani 1 1 d DG . .
C6 C 0.1694(4) 0.3745(4) 0.3195(3) 0.094(7) Uani 1 1 d DG . .
H6 H 0.1554 0.3893 0.2940 0.113 Uiso 1 1 calc R U .
C7 C 0.2072(4) 0.3947(3) 0.3411(4) 0.058(5) Uani 1 1 d DG . .
C8 C 0.2278(3) 0.3730(4) 0.3785(4) 0.081(5) Uani 1 1 d G . .
H8 H 0.2535 0.3867 0.3932 0.098 Uiso 1 1 calc R U .
C11 C 0.0438(4) 0.2600(6) 0.2609(5) 0.128(7) Uani 1 1 d DG . .
C12 C 0.0745(5) 0.2359(4) 0.2887(6) 0.166(12) Uani 1 1 d G . .
H12 H 0.0712 0.2035 0.2924 0.199 Uiso 1 1 calc R U .
C13 C 0.1099(4) 0.2591(5) 0.3110(5) 0.109(7) Uani 1 1 d DG . .
H13 H 0.1308 0.2427 0.3300 0.131 Uiso 1 1 calc R U .
C14 C 0.1146(4) 0.3065(5) 0.3055(4) 0.092(5) Uani 1 1 d DG . .
C15 C 0.0840(5) 0.3306(4) 0.2777(4) 0.093(6) Uani 1 1 d DG . .
H15 H 0.0872 0.3629 0.2739 0.112 Uiso 1 1 calc R U .
C16 C 0.0486(4) 0.3073(6) 0.2554(4) 0.172(12) Uani 1 1 d G . .
H16 H 0.0276 0.3238 0.2364 0.206 Uiso 1 1 calc R U .
C21 C 0.0000 0.2406(4) 0.2406(4) 0.140(10) Uani 1 2 d DS T P
O22 O 0.0003(10) 0.1920(5) 0.2468(11) 0.147(6) Uiso 0.5 1 d D U P
H22 H 0.0007 0.1881 0.2784 0.08(7) Uiso 0.5 1 d . . P
C22 C -0.0001(10) 0.2499(11) 0.1887(5) 0.147(6) Uiso 0.5 1 d D U P
H22A H 0.0108 0.2820 0.1824 0.177 Uiso 0.5 1 calc R U P
N24 N 0.0302(10) 0.2162(14) 0.1655(10) 0.163(17) Uiso 0.5 1 d D . P
H24 H 0.0574 0.2303 0.1578 0.250 Uiso 0.5 1 d . U P
C23 C -0.0494(10) 0.2432(17) 0.1698(16) 0.149(19) Uiso 0.5 1 d D . P
H23A H -0.0648 0.2733 0.1652 0.179 Uiso 0.5 1 calc R U P
H23B H -0.0681 0.2245 0.1914 0.179 Uiso 0.5 1 calc R U P
C25 C 0.0065(16) 0.2003(16) 0.1233(12) 0.18(2) Uiso 0.5 1 d D . P
H25A H 0.0068 0.1662 0.1221 0.211 Uiso 0.5 1 calc R U P
H25B H 0.0229 0.2121 0.0958 0.211 Uiso 0.5 1 calc R U P
C26 C -0.0436(17) 0.218(3) 0.1232(19) 0.31(5) Uiso 0.5 1 d D . P
H26A H -0.0655 0.1918 0.1208 0.369 Uiso 0.5 1 calc R U P
H26B H -0.0489 0.2391 0.0971 0.369 Uiso 0.5 1 calc R U P

loop_
_atom_site_aniso_label
_atom_site_aniso_U_11
_atom_site_aniso_U_22
_atom_site_aniso_U_33
_atom_site_aniso_U_23
_atom_site_aniso_U_13
_atom_site_aniso_U_12
Cu1 0.121(2) 0.121(2) 0.063(2) 0.016(2) -0.016(2) -0.026(2)
Cu2 0.113(2) 0.113(2) 0.084(2) 0.017(3) -0.017(3) -0.027(2)
O1 0.125(14) 0.123(13) 0.094(11) -0.005(10) 0.018(10) -0.042(11)
O2 0.149(17) 0.168(18) 0.180(19) 0.006(16) -0.015(15) -0.060(15)
O3 0.066(9) 0.076(9) 0.084(10) 0.006(7) 0.003(7) 0.016(7)
O4 0.090(9) 0.060(7) 0.071(8) -0.008(7) -0.027(8) 0.010(7)
O5 0.135(9) 0.135(9) 0.133(15) -0.020(16) 0.020(16) -0.029(12)
O6 0.133(9) 0.133(9) 0.105(12) -0.006(14) 0.006(14) 0.009(10)
C1 0.051(12) 0.059(12) 0.067(13) -0.013(11) -0.026(10) -0.010(10)
C2 0.078(15) 0.041(12) 0.088(15) 0.006(11) -0.033(14) 0.014(11)
C3 0.094(16) 0.067(14) 0.073(14) 0.007(11) -0.005(13) 0.003(12)
C4 0.049(12) 0.071(12) 0.084(15) 0.010(11) 0.000(10) 0.003(10)
C5 0.082(12) 0.11(2) 0.11(2) -0.004(12) -0.003(16) 0.005(16)
C6 0.099(18) 0.080(16) 0.102(17) -0.006(14) -0.015(15) 0.000(14)
C7 0.050(12) 0.071(13) 0.052(11) -0.028(10) 0.016(9) -0.002(10)
C8 0.088(11) 0.104(19) 0.052(14) 0.002(9) -0.030(11) -0.002(13)
C11 0.104(15) 0.14(3) 0.14(3) 0.006(17) 0.03(2) 0.00(2)
C12 0.14(2) 0.17(3) 0.19(3) 0.05(2) -0.02(2) 0.02(2)
C13 0.084(16) 0.106(19) 0.14(2) -0.009(15) -0.005(13) -0.011(13)
C14 0.084(11) 0.11(2) 0.083(17) -0.002(10) -0.012(13) -0.024(14)
C15 0.109(17) 0.105(16) 0.066(13) -0.002(12) 0.002(12) -0.014(14)
C16 0.13(2) 0.23(4) 0.15(3) -0.01(3) -0.02(2) -0.05(3)
C21 0.15(3) 0.134(16) 0.134(16) 0.02(2) -0.01(3) 0.01(3)

loop_
_atom_type_symbol
_atom_type_description
_atom_type_scat_dispersion_real
_atom_type_scat_dispersion_imag
_atom_type_scat_source
C C 0.0181 0.0091 'International Tables Vol C Tables 4.2.6.8 and 6.1.1.4'
H H 0.0000 0.0000 'International Tables Vol C Tables 4.2.6.8 and 6.1.1.4'
N N 0.0311 0.0180 'International Tables Vol C Tables 4.2.6.8 and 6.1.1.4'
O O 0.0492 0.0322 'International Tables Vol C Tables 4.2.6.8 and 6.1.1.4'
Cu Cu -1.9646 0.5888 'International Tables Vol C Tables 4.2.6.8 and 6.1.1.4'

loop_
_geom_angle_atom_site_label_1
_geom_angle_atom_site_label_2
_geom_angle_atom_site_label_3
_geom_angle
_geom_angle_site_symmetry_1
_geom_angle_site_symmetry_3
O1 Cu1 O1 165.8(9) . 13_556
O1 Cu1 O3 88.9(5) . 5
O1 Cu1 O3 90.1(4) 13_556 5
O1 Cu1 O3 90.1(4) . 17_556
O1 Cu1 O3 88.9(5) 13_556 17_556
O3 Cu1 O3 171.8(8) 5 17_556
O1 Cu1 O5 97.1(4) . .
O1 Cu1 O5 97.1(4) 13_556 .
O3 Cu1 O5 94.1(4) 5 .
O3 Cu1 O5 94.1(4) 17_556 .
O1 Cu1 Cu2 82.9(4) . .
O1 Cu1 Cu2 82.9(4) 13_556 .
O3 Cu1 Cu2 85.9(4) 5 .
O3 Cu1 Cu2 85.9(4) 17_556 .
O5 Cu1 Cu2 180.0(5) . .
O2 Cu2 O2 169.2(11) 13_556 .
O2 Cu2 O4 89.9(6) 13_556 17_556
O2 Cu2 O4 88.9(6) . 17_556
O2 Cu2 O4 88.9(6) 13_556 5
O2 Cu2 O4 89.9(6) . 5
O4 Cu2 O4 167.8(7) 17_556 5
O2 Cu2 O6 95.4(6) 13_556 .
O2 Cu2 O6 95.4(6) . .
O4 Cu2 O6 96.1(3) 17_556 .
O4 Cu2 O6 96.1(3) 5 .
O2 Cu2 Cu1 84.6(6) 13_556 .
O2 Cu2 Cu1 84.6(6) . .
O4 Cu2 Cu1 83.9(3) 17_556 .
O4 Cu2 Cu1 83.9(3) 5 .
O6 Cu2 Cu1 180.0(5) . .
C1 O1 Cu1 121.3(11) . .
C1 O2 Cu2 119.2(13) . .
C2 O3 Cu1 118.1(10) . 9
C2 O4 Cu2 119.3(9) . 9
Cu1 O5 H5A 110.8(11) . .
Cu1 O5 H5B 110.8(11) . .
H5A O5 H5B 108.1(11) . .
Cu2 O6 H6A 109.9(11) . .
Cu2 O6 H6B 109.9(11) . .
H6A O6 H6B 109.0(11) . .
O1 C1 O2 127.4(15) . .
O1 C1 C3 116.3(11) . .
O2 C1 C3 114.0(11) . .
O3 C2 O4 131.2(13) . .
O3 C2 C7 114.5(10) . .
O4 C2 C7 113.7(10) . .
C4 C3 C8 120.0 . .
C4 C3 C1 122.5(9) . .
C8 C3 C1 117.5(9) . .
C3 C4 C5 120.0 . .
C3 C4 H4 120.0 . .
C5 C4 H4 120.0 . .
C6 C5 C4 120.0 . .
C6 C5 C14 119.0(7) . .
C4 C5 C14 120.3(7) . .
C5 C6 C7 120.0 . .
C5 C6 H6 120.0 . .
C7 C6 H6 120.0 . .
C8 C7 C6 120.0 . .
C8 C7 C2 120.7(9) . .
C6 C7 C2 118.0(8) . .
C7 C8 C3 120.0 . .
C7 C8 H8 120.0 . .
C3 C8 H8 120.0 . .
C12 C11 C16 120.0 . .
C12 C11 C21 125.3(12) . .
C16 C11 C21 114.1(12) . .
C13 C12 C11 120.0 . .
C13 C12 H12 120.0 . .
C11 C12 H12 120.0 . .
C12 C13 C14 120.0 . .
C12 C13 H13 120.0 . .
C14 C13 H13 120.0 . .
C15 C14 C13 120.0 . .
C15 C14 C5 121.1(8) . .
C13 C14 C5 118.6(8) . .
C16 C15 C14 120.0 . .
C16 C15 H15 120.0 . .
C14 C15 H15 120.0 . .
C15 C16 C11 120.0 . .
C15 C16 H16 120.0 . .
C11 C16 H16 120.0 . .
O22 C21 O22 105(3) . 18
O22 C21 C11 108.3(12) . .
O22 C21 C11 110.2(13) 18 .
O22 C21 C11 110.2(13) . 18
O22 C21 C11 108.3(12) 18 18
C11 C21 C11 114.7(17) . 18
O22 C21 C22 3(2) . 18
O22 C21 C22 107.6(14) 18 18
C11 C21 C22 107.2(11) . 18
C11 C21 C22 108.6(13) 18 18
O22 C21 C22 107.6(14) . .
O22 C21 C22 3(2) 18 .
C11 C21 C22 108.6(13) . .
C11 C21 C22 107.2(11) 18 .
C22 C21 C22 111(3) 18 .
C22 O22 C21 143(10) 18 .
C22 O22 N24 91(10) 18 18
C21 O22 N24 116(2) . 18
C22 O22 C23 79(10) 18 18
C21 O22 C23 114(3) . 18
N24 O22 C23 107(3) 18 18
C22 O22 H22 39(10) 18 .
C21 O22 H22 104.3(18) . .
N24 O22 H22 123(3) 18 .
C23 O22 H22 90(3) 18 .
N24 C22 C21 109.3(17) . .
N24 C22 C23 107.6(16) . .
C21 C22 C23 109(3) . .
N24 C22 H22A 110.2 . .
C21 C22 H22A 110.2 . .
C23 C22 H22A 110.2 . .
C25 N24 C22 108.0(13) . .
C25 N24 H24 110(3) . .
C22 N24 H24 109(3) . .
C22 C23 C26 106(2) . .
C22 C23 H23A 110.6 . .
C26 C23 H23A 110.6 . .
C22 C23 H23B 110.6 . .
C26 C23 H23B 110.6 . .
H23A C23 H23B 108.7 . .
N24 C25 C26 109.8(17) . .
N24 C25 H25A 109.7 . .
C26 C25 H25A 109.7 . .
N24 C25 H25B 109.7 . .
C26 C25 H25B 109.7 . .
H25A C25 H25B 108.2 . .
C25 C26 C23 104.9(19) . .
C25 C26 H26A 110.8 . .
C23 C26 H26A 110.8 . .
C25 C26 H26B 110.8 . .
C23 C26 H26B 110.8 . .
H26A C26 H26B 108.8 . .

loop_
_geom_bond_atom_site_label_1
_geom_bond_atom_site_label_2
_geom_bond_distance
_geom_bond_site_symmetry_2
Cu1 O1 1.858(14) .
Cu1 O1 1.858(14) 13_556
Cu1 O3 2.015(11) 5
Cu1 O3 2.015(11) 17_556
Cu1 O5 2.070(18) .
Cu1 Cu2 2.683(5) .
Cu2 O2 1.841(17) 13_556
Cu2 O2 1.841(17) .
Cu2 O4 2.044(11) 17_556
Cu2 O4 2.044(11) 5
Cu2 O6 2.182(18) .
O1 C1 1.269(10) .
O2 C1 1.278(11) .
O3 C2 1.275(10) .
O3 Cu1 2.015(11) 9
O4 C2 1.276(10) .
O4 Cu2 2.044(11) 9
O5 H5A 0.847(6) .
O5 H5B 0.847(6) .
O6 H6A 0.842(6) .
O6 H6B 0.842(6) .
C1 C3 1.572(10) .
C2 C7 1.577(11) .
C3 C4 1.3900 .
C3 C8 1.3900 .
C4 C5 1.3900 .
C4 H4 0.9500 .
C5 C6 1.3900 .
C5 C14 1.589(9) .
C6 C7 1.3900 .
C6 H6 0.9500 .
C7 C8 1.3900 .
C8 H8 0.9500 .
C11 C12 1.3900 .
C11 C16 1.3900 .
C11 C21 1.511(9) .
C12 C13 1.3900 .
C12 H12 0.9500 .
C13 C14 1.3900 .
C13 H13 0.9500 .
C14 C15 1.3900 .
C15 C16 1.3900 .
C15 H15 0.9500 .
C16 H16 0.9500 .
C21 O22 1.423(12) .
C21 O22 1.423(12) 18
C21 C11 1.511(9) 18
C21 C22 1.528(12) 18
C21 C22 1.528(12) .
O22 C22 0.13(4) 18
O22 N24 1.47(4) 18
O22 C23 1.57(4) 18
O22 H22 0.92(3) .
C22 N24 1.479(13) .
C22 C23 1.547(13) .
C22 H22A 1.0000 .
N24 C25 1.476(13) .
N24 H24 0.92(4) .
C23 C26 1.548(13) .
C23 H23A 0.9900 .
C23 H23B 0.9900 .
C25 C26 1.540(13) .
C25 H25A 0.9900 .
C25 H25B 0.9900 .
C26 H26A 0.9900 .
C26 H26B 0.9900 .

loop_
_platon_squeeze_void_nr
_platon_squeeze_void_average_x
_platon_squeeze_void_average_y
_platon_squeeze_void_average_z
_platon_squeeze_void_volume
_platon_squeeze_void_count_electrons
_platon_squeeze_void_content
1 -0.007 -0.019 -0.010 16653 5571 solvent
